data_4309591
loop_
_publ_author_name
'Wai-Fun Yeung'
'Pui-Ha Lau'
'Tai-Chu Lau'
'Hai-Yan Wei'
'Hao-Ling Sun'
'Song Gao'
'Zhi-Da Chen'
'Wing-Tak Wong'

_publ_contact_author
;
    Tai-Chu Lau 
  City University of Hong Kong, Tat Chee Avenue, Kowloon Tong, Hong Kong, China
;
_publ_section_title
;
Heterometallic MIIRuIII2 Compounds Constructed
from trans-[Ru(Salen)(CN)2]- and trans-[Ru(Acac)2(CN)2]-. Synthesis,
Structures, Magnetic Properties, and Density Functional Theoretical Study
;
_journal_name_full 'Inorganic Chemistry'
_journal_page_first 6579
_journal_page_last 6590
_journal_paper_doi 10.1021/ic0506456
_journal_volume 44
_journal_year 2005
_chemical_formula_moiety 'C24 H28 Co N4 O8 Ru2 '
_chemical_formula_sum 'C24 H28 Co N4 O8 Ru2'
_chemical_formula_weight 761.58
_space_group_IT_number 86
_symmetry_cell_setting tetragonal
_symmetry_Int_Tables_number 86
_symmetry_space_group_name_Hall '-P 4bc'
_symmetry_space_group_name_H-M 'P 42/n :2'
_audit_creation_date 'Wed May 18 21:26:13 2000'
_audit_creation_method 'from TEXRAY.INF file'
_cell_angle_alpha 90
_cell_angle_beta 90
_cell_angle_gamma 90
_cell_formula_units_Z 2
_cell_length_a 13.425(2)
_cell_length_b 13.425(2)
_cell_length_c 8.224(2)
_cell_measurement_reflns_used 0
_cell_measurement_temperature 296.2
_cell_measurement_theta_max 55.0
_cell_measurement_theta_min 5.0
_cell_volume 1482.2(5)
_computing_cell_refinement 'Bruker AXS Smart 1000 CCD System'
_computing_data_collection 'Bruker AXS Smart 1000 CCD System'
_computing_data_reduction teXsan
_computing_publication_material teXsan
_computing_structure_refinement teXsan
_computing_structure_solution SHELXS86
_diffrn_ambient_temperature 296.2
_diffrn_measurement_device ' Bruker SMART 1K CCD Detector'
_diffrn_measurement_method 'omega scans with profile analysis'
_diffrn_orient_matrix_UB_11 0.00000
_diffrn_orient_matrix_UB_12 0.00000
_diffrn_orient_matrix_UB_13 0.00000
_diffrn_orient_matrix_UB_21 0.00000
_diffrn_orient_matrix_UB_22 0.00000
_diffrn_orient_matrix_UB_23 0.00000
_diffrn_orient_matrix_UB_31 0.00000
_diffrn_orient_matrix_UB_32 0.00000
_diffrn_orient_matrix_UB_33 0.00000
_diffrn_radiation_detector 'Bruker SMART 1K CCD Detector'
_diffrn_radiation_monochromator graphite
_diffrn_radiation_source 'X-ray tube'
_diffrn_radiation_type MoKalpha
_diffrn_radiation_wavelength 0.7107
_diffrn_reflns_av_R_equivalents 3.63
_diffrn_reflns_limit_h_max 17
_diffrn_reflns_limit_h_min -17
_diffrn_reflns_limit_k_max 10
_diffrn_reflns_limit_k_min -17
_diffrn_reflns_limit_l_max 10
_diffrn_reflns_limit_l_min -9
_diffrn_reflns_number 9010
_diffrn_reflns_theta_max 27.48
_diffrn_standards_decay_% 0.00
_diffrn_standards_interval_count 0
_diffrn_standards_number 0
_exptl_absorpt_coefficient_mu 1.609
_exptl_absorpt_correction_type none
_exptl_crystal_colour red
_exptl_crystal_density_diffrn 1.706
_exptl_crystal_description rod
_exptl_crystal_F_000 758.00
_exptl_crystal_size_max 0.480
_exptl_crystal_size_mid 0.110
_exptl_crystal_size_min 0.100
_refine_diff_density_max 0.63
_refine_diff_density_min -0.50
_refine_ls_extinction_method none
_refine_ls_goodness_of_fit_obs 1.431
_refine_ls_hydrogen_treatment noref
_refine_ls_matrix_type full
_refine_ls_number_parameters 90
_refine_ls_number_reflns 1430
_refine_ls_number_restraints 0
_refine_ls_R_factor_obs 0.0312
_refine_ls_shift/esd_max 0.0000
_refine_ls_structure_factor_coef F
_refine_ls_weighting_scheme sigma
_refine_ls_wR_factor_obs 0.0444
_reflns_number_observed 1430
_reflns_number_total 1816
_reflns_observed_criterion 1.50
_cod_data_source_file ic0506456si20050427_031455_5.cif
_cod_data_source_block Compound5
_cod_depositor_comments
;
The following automatic conversions were performed:

'_atom_site_thermal_displace_type' tag value 'Uij' was replaced with
'Uani' value 24 times.

Automatic conversion script
Id: cif_fix_values 1646 2011-03-28 12:23:43Z adriana 
;
_cod_original_cell_volume 1482.2(4)
_cod_original_sg_symbol_H-M 'P 42/n '
_cod_original_formula_sum 'C24 H28 Co N4 O8 Ru2 '
_cod_database_code 4309591

loop_
_symmetry_equiv_pos_as_xyz
'   +x,   +y,   +z'
'1/2-x,1/2-y,   +z'
'   -y,1/2+x,1/2+z'
'1/2+y,   -x,1/2+z'
'   -x,   -y,   -z'
'1/2+x,1/2+y,   -z'
'   +y,1/2-x,1/2-z'
'1/2-y,   +x,1/2-z'

loop_
_atom_site_aniso_label
_atom_site_aniso_U_11
_atom_site_aniso_U_22
_atom_site_aniso_U_33
_atom_site_aniso_U_12
_atom_site_aniso_U_13
_atom_site_aniso_U_23
Ru(1) 0.0284(2) 0.0280(2) 0.0314(2) -0.0097(1) 0.0039(1) -0.0025(1)
Co(1) 0.0189(2) 0.0189 0.0277(3) 0.0000 0.0000 0.0000
O(1) 0.042(1) 0.054(1) 0.034(1) -0.020(1) 0.0026(10) -0.005(1)
O(2) 0.037(1) 0.035(1) 0.078(2) -0.0043(10) 0.004(1) -0.010(1)
N(1) 0.030(1) 0.028(1) 0.038(1) -0.0061(9) 0.004(1) 0.001(1)
C(1) 0.033(1) 0.032(1) 0.034(2) -0.007(1) 0.003(1) -0.002(1)
C(2) 0.050(2) 0.058(2) 0.045(2) -0.026(2) -0.009(2) 0.009(2)
C(3) 0.045(2) 0.064(2) 0.075(3) -0.014(2) -0.018(2) 0.010(2)
C(4) 0.036(2) 0.042(2) 0.110(4) -0.004(1) -0.002(2) 0.005(2)
C(5) 0.081(3) 0.114(4) 0.049(3) -0.040(3) -0.019(2) -0.006(3)
C(6) 0.049(3) 0.102(5) 0.29(1) 0.011(3) 0.005(4) -0.077(6)
O(1*) 0.042(1) 0.054(1) 0.034(1) -0.020(1) 0.0026(10) -0.005(1)
O(2*) 0.037(1) 0.035(1) 0.078(2) -0.0043(10) 0.004(1) -0.010(1)
C(1*) 0.033(1) 0.032(1) 0.034(2) -0.007(1) 0.003(1) -0.002(1)
N(1*) 0.030(1) 0.028(1) 0.038(1) -0.0061(9) -0.004(1) -0.001(1)
N(1*) 0.028(1) 0.030(1) 0.038(1) 0.0061(9) -0.001(1) 0.004(1)
N(1*) 0.028(1) 0.030(1) 0.038(1) 0.0061(9) 0.001(1) -0.004(1)

loop_
_atom_site_label
_atom_site_fract_x
_atom_site_fract_y
_atom_site_fract_z
_atom_site_U_iso_or_equiv
_atom_site_thermal_displace_type
_atom_site_calc_flag
_atom_site_calc_attached_atom
Ru(1) 0.5000 0.5000 0.0000 0.0293(1) Uani ? ?
Co(1) 0.2500 0.2500 0.2500 0.02184(9) Uani ? ?
O(1) 0.5302(2) 0.5366(2) 0.2310(3) 0.0435(6) Uani ? ?
O(2) 0.6181(2) 0.4087(2) -0.0030(3) 0.0497(8) Uani ? ?
N(1) 0.3430(2) 0.3388(2) 0.1314(3) 0.0319(6) Uani ? ?
C(1) 0.4019(2) 0.3924(2) 0.0818(4) 0.0326(7) Uani ? ?
C(2) 0.6163(3) 0.5304(3) 0.2953(4) 0.051(1) Uani ? ?
C(3) 0.6976(3) 0.4838(3) 0.2261(6) 0.061(1) Uani ? ?
C(4) 0.6959(3) 0.4250(3) 0.0864(7) 0.063(1) Uani ? ?
C(5) 0.6257(4) 0.5775(4) 0.4597(6) 0.081(2) Uani ? ?
C(6) 0.7885(4) 0.3751(5) 0.028(1) 0.148(3) Uani ? ?
H(1) 0.7686 0.4887 0.2741 0.0452 Uani ? ?
H(2) 0.5805 0.5467 0.5329 0.0974 Uani ? ?
H(3) 0.6108 0.6465 0.4519 0.0974 Uani ? ?
H(4) 0.6919 0.5693 0.4985 0.0974 Uani ? ?
H(5) 0.8420 0.3908 0.0993 0.1775 Uani ? ?
H(6) 0.8038 0.3977 -0.0784 0.1775 Uani ? ?
H(7) 0.7786 0.3051 0.0266 0.1775 Uani ? ?
O(1*) 0.4698(2) 0.4634(2) -0.2310(3) 0.0435(6) Uani ? ?
O(2*) 0.3819(2) 0.5913(2) 0.0030(3) 0.0497(8) Uani ? ?
C(1*) 0.5981(2) 0.6076(2) -0.0818(4) 0.0326(7) Uani ? ?
N(1*) 0.1570(2) 0.1612(2) 0.1314(3) 0.0319(6) Uani ? ?
N(1*) 0.3388(2) 0.1570(2) 0.3686(3) 0.0319(6) Uani ? ?
N(1*) 0.1612(2) 0.3430(2) 0.3686(3) 0.0319(6) Uani ? ?

loop_
_atom_type_symbol
_atom_type_oxidation_number
_atom_type_number_in_cell
_atom_type_scat_dispersion_real
_atom_type_scat_dispersion_imag
_atom_type_scat_source
Ru 0 4 -1.259 0.836 'International Tables'
Co 0 2 0.349 0.972 'International Tables'
C 0 48 0.003 0.002 'International Tables'
O 0 16 0.011 0.006 'International Tables'
N 0 8 0.006 0.003 'International Tables'
H 0 56 0.000 0.000 'International Tables'

loop_
_geom_angle_atom_site_label_1
_geom_angle_atom_site_label_2
_geom_angle_atom_site_label_3
_geom_angle
_geom_angle_site_symmetry_1
_geom_angle_site_symmetry_2
_geom_angle_site_symmetry_3
_geom_angle_publ_flag
O(1) Ru(1) O(1) 180.0 ? ? ? yes
O(1) Ru(1) O(2) 90.08(10) ? ? ? yes
O(1) Ru(1) O(2) 89.92(10) ? ? ? yes
O(1) Ru(1) C(1) 89.5(1) ? ? ? yes
O(1) Ru(1) C(1) 90.5(1) ? ? ? yes
O(1) Ru(1) O(2) 89.92(10) ? ? ? yes
O(1) Ru(1) O(2) 90.08(10) ? ? ? yes
O(1) Ru(1) C(1) 90.5(1) ? ? ? yes
O(1) Ru(1) C(1) 89.5(1) ? ? ? yes
O(2) Ru(1) O(2) 180.0 ? ? ? yes
O(2) Ru(1) C(1) 94.6(1) ? ? ? yes
O(2) Ru(1) C(1) 85.4(1) ? ? ? yes
O(2) Ru(1) C(1) 85.4(1) ? ? ? yes
O(2) Ru(1) C(1) 94.6(1) ? ? ? yes
C(1) Ru(1) C(1) 180.0 ? ? ? yes
N(1) Co(1) N(1) 121.0(1) ? ? ? yes
N(1) Co(1) N(1) 104.01(6) ? ? ? yes
N(1) Co(1) N(1) 104.01(6) ? ? ? yes
N(1) Co(1) N(1) 104.01(6) ? ? ? yes
N(1) Co(1) N(1) 104.01(6) ? ? ? yes
N(1) Co(1) N(1) 121.0(1) ? ? ? yes
Ru(1) O(1) C(2) 124.1(2) ? ? ? yes
Ru(1) O(2) C(4) 121.8(2) ? ? ? yes
Co(1) N(1) C(1) 171.3(3) ? ? ? yes
Ru(1) C(1) N(1) 174.6(3) ? ? ? yes
O(1) C(2) C(3) 125.1(4) ? ? ? yes
O(1) C(2) C(5) 115.1(4) ? ? ? yes
C(3) C(2) C(5) 119.8(4) ? ? ? yes
C(2) C(3) C(4) 125.7(4) ? ? ? yes
O(2) C(4) C(3) 125.2(4) ? ? ? yes
O(2) C(4) C(6) 114.5(5) ? ? ? yes
C(3) C(4) C(6) 120.3(5) ? ? ? yes

loop_
_geom_bond_atom_site_label_1
_geom_bond_atom_site_label_2
_geom_bond_distance
_geom_bond_site_symmetry_1
_geom_bond_site_symmetry_2
_geom_bond_publ_flag
Ru(1) O(1) 2.003(2) ? ? yes
Ru(1) O(1) 2.003(2) ? ? yes
Ru(1) O(2) 2.004(3) ? ? yes
Ru(1) O(2) 2.004(3) ? ? yes
Ru(1) C(1) 2.067(3) ? ? yes
Ru(1) C(1) 2.067(3) ? ? yes
Co(1) N(1) 1.983(2) ? ? yes
Co(1) N(1) 1.983(2) ? ? yes
Co(1) N(1) 1.983(2) ? ? yes
Co(1) N(1) 1.983(2) ? ? yes
O(1) C(2) 1.275(4) ? ? yes
O(2) C(4) 1.295(5) ? ? yes
N(1) C(1) 1.145(4) ? ? yes
C(2) C(3) 1.380(6) ? ? yes
C(2) C(5) 1.498(6) ? ? yes
C(3) C(4) 1.394(7) ? ? yes
C(4) C(6) 1.491(7) ? ? yes
